data_1501785
loop_
_publ_author_name
'Nomura, Kotohiro'
'Fukuda, Hiroya'
'Katao, Shohei'
'Fujiki, Michiya'
'Kim, Hyun Joon'
'Kim, Dong-Hyun'
'Saeed, Irfan'

_publ_section_title
;
 Olefin Polymerization by Half-Titanocenes Containing \h2-Pyrazolato
 Ligands&#x2212;MAO Catalyst Systems
;
_journal_issue 7
_journal_name_full Macromolecules
_journal_page_first 1986
_journal_paper_doi 10.1021/ma200018z
_journal_volume 44
_journal_year 2011
_chemical_formula_moiety 'C20 H11 Cl2 N2 Ti'
_chemical_formula_sum 'C20 H11 Cl2 N2 Ti'
_chemical_formula_weight 398.13
_space_group_IT_number 61
_symmetry_cell_setting orthorhombic
_symmetry_Int_Tables_number 61
_symmetry_space_group_name_Hall '-P 2ac 2ab'
_symmetry_space_group_name_H-M 'P b c a'
_atom_sites_solution_hydrogens geom
_atom_sites_solution_primary direct
_atom_sites_solution_secondary difmap
_cell_angle_alpha 90.0000
_cell_angle_beta 90.0000
_cell_angle_gamma 90.0000
_cell_formula_units_Z 8
_cell_length_a 14.6060(3)
_cell_length_b 12.1974(3)
_cell_length_c 20.7330(4)
_cell_measurement_reflns_used 20646
_cell_measurement_temperature 123
_cell_measurement_theta_max 25.30
_cell_measurement_theta_min 3.25
_cell_volume 3693.69(14)
_computing_cell_refinement 'RAPID AUTO'
_computing_data_collection 'RAPID AUTO (Rigaku, ????)'
_computing_data_reduction 'RAPID AUTO'
_computing_molecular_graphics 'CrystalStructure 4.0'
_computing_publication_material 'CrystalStructure 4.0 (Rigaku, 2010)'
_computing_structure_refinement 'SHELXL97 (Sheldrick, 2008)'
_computing_structure_solution 'SIR92 (Altomare, et al., 1994)'
_diffrn_ambient_temperature 123
_diffrn_detector_area_resol_mean 10.000
_diffrn_measured_fraction_theta_full 0.998
_diffrn_measured_fraction_theta_max 0.998
_diffrn_measurement_device_type 'Rigaku R-AXIS RAPID'
_diffrn_measurement_method \w
_diffrn_radiation_type 'Mo K\a'
_diffrn_radiation_wavelength 0.71075
_diffrn_reflns_av_R_equivalents 0.0300
_diffrn_reflns_limit_h_max 17
_diffrn_reflns_limit_h_min -17
_diffrn_reflns_limit_k_max 14
_diffrn_reflns_limit_k_min -14
_diffrn_reflns_limit_l_max 24
_diffrn_reflns_limit_l_min -24
_diffrn_reflns_number 28278
_diffrn_reflns_theta_full 25.30
_diffrn_reflns_theta_max 25.30
_diffrn_standards_number 0
_exptl_absorpt_coefficient_mu 0.756
_exptl_absorpt_correction_T_max 0.927
_exptl_absorpt_correction_T_min 0.681
_exptl_absorpt_correction_type multi-scan
_exptl_absorpt_process_details 'ABSCOR (Rigaku, 1995)'
_exptl_crystal_colour orange
_exptl_crystal_density_diffrn 1.432
_exptl_crystal_density_method 'not measured'
_exptl_crystal_description block
_exptl_crystal_F_000 1608.00
_exptl_crystal_size_max 0.250
_exptl_crystal_size_mid 0.150
_exptl_crystal_size_min 0.100
_refine_diff_density_max 0.710
_refine_diff_density_min -0.370
_refine_ls_extinction_method none
_refine_ls_goodness_of_fit_ref 1.051
_refine_ls_hydrogen_treatment constr
_refine_ls_number_parameters 221
_refine_ls_number_reflns 3362
_refine_ls_number_restraints 0
_refine_ls_R_factor_gt 0.0382
_refine_ls_shift/su_max 0.000
_refine_ls_structure_factor_coef Fsqd
_refine_ls_weighting_details 'w = 1/[\s^2^(Fo^2^)+(0.0528P)^2^+4.7677P] where P=(Fo^2^+2Fc^2^)/3'
_refine_ls_weighting_scheme calc
_refine_ls_wR_factor_ref 0.1054
_reflns_number_gt 2999
_reflns_number_total 3362
_reflns_threshold_expression F^2^>2.0\s(F^2^)
_cod_data_source_file ma200018z_si_003.cif
_cod_data_source_block CpTiCl2(35Ph2N2C3H)
_cod_original_cell_volume 3693.68(14)
_cod_database_code 1501785

loop_
_symmetry_equiv_pos_site_id
_symmetry_equiv_pos_as_xyz
1 +X,+Y,+Z
2 1/2-X,1/2+Y,+Z
3 +X,1/2-Y,1/2+Z
4 1/2-X,-Y,1/2+Z
5 -X,-Y,-Z
6 1/2+X,1/2-Y,-Z
7 -X,1/2+Y,1/2-Z
8 1/2+X,+Y,1/2-Z

loop_
_atom_site_label
_atom_site_type_symbol
_atom_site_fract_x
_atom_site_fract_y
_atom_site_fract_z
_atom_site_U_iso_or_equiv
_atom_site_adp_type
_atom_site_occupancy
_atom_site_symmetry_multiplicity
_atom_site_calc_flag
_atom_site_refinement_flags
Ti(1) Ti 0.43875(3) 0.15396(4) 0.398558(19) 0.02444(14) Uani 1.0 8 d .
Cl(1) Cl 0.56445(4) 0.22681(5) 0.44872(3) 0.03024(17) Uani 1.0 8 d .
Cl(2) Cl 0.50666(5) -0.00744(5) 0.36923(3) 0.03551(18) Uani 1.0 8 d .
N(1) N 0.42361(15) 0.28357(16) 0.33882(9) 0.0275(5) Uani 1.0 8 d .
N(2) N 0.40495(15) 0.18790(16) 0.30660(9) 0.0260(5) Uani 1.0 8 d .
C(1) C 0.2853(4) 0.1970(5) 0.4228(3) 0.0315(11) Uiso 0.5334 8 d .
C(2) C 0.3383(4) 0.2380(5) 0.4729(3) 0.0333(12) Uiso 0.5334 8 d .
C(3) C 0.3814(4) 0.1455(6) 0.5042(3) 0.0255(13) Uiso 0.5334 8 d .
C(4) C 0.3584(5) 0.0447(6) 0.4720(4) 0.0374(15) Uiso 0.5334 8 d .
C(5) C 0.2949(4) 0.0800(7) 0.4184(3) 0.0335(12) Uiso 0.5334 8 d .
C(6) C 0.39567(16) 0.36875(19) 0.30245(11) 0.0239(5) Uani 1.0 8 d .
C(7) C 0.35972(16) 0.32643(18) 0.24504(11) 0.0233(5) Uani 1.0 8 d .
C(8) C 0.36557(16) 0.21222(18) 0.24963(11) 0.0232(5) Uani 1.0 8 d .
C(9) C 0.40733(16) 0.48245(19) 0.32439(12) 0.0256(5) Uani 1.0 8 d .
C(10) C 0.38597(17) 0.57005(19) 0.28351(12) 0.0285(6) Uani 1.0 8 d .
C(11) C 0.40163(19) 0.6770(2) 0.30387(14) 0.0363(7) Uani 1.0 8 d .
C(12) C 0.43752(18) 0.6977(3) 0.36439(15) 0.0395(7) Uani 1.0 8 d .
C(13) C 0.45788(19) 0.6112(3) 0.40525(14) 0.0386(7) Uani 1.0 8 d .
C(14) C 0.44338(18) 0.5043(3) 0.38558(13) 0.0320(6) Uani 1.0 8 d .
C(15) C 0.33975(16) 0.12624(18) 0.20335(10) 0.0222(5) Uani 1.0 8 d .
C(16) C 0.36826(16) 0.01815(19) 0.21272(11) 0.0258(5) Uani 1.0 8 d .
C(17) C 0.34771(17) -0.06160(19) 0.16734(12) 0.0283(6) Uani 1.0 8 d .
C(18) C 0.29788(17) -0.0351(2) 0.11266(12) 0.0288(6) Uani 1.0 8 d .
C(19) C 0.26730(17) 0.0719(2) 0.10399(12) 0.0297(6) Uani 1.0 8 d .
C(20) C 0.28860(17) 0.15202(19) 0.14866(11) 0.0271(5) Uani 1.0 8 d .
C(21) C 0.3082(7) 0.2151(7) 0.4535(5) 0.0539(19) Uiso 0.4666 8 d .
C(22) C 0.2801(5) 0.1335(9) 0.4145(4) 0.0407(15) Uiso 0.4666 8 d .
C(23) C 0.3210(6) 0.0335(7) 0.4360(4) 0.0439(15) Uiso 0.4666 8 d .
C(24) C 0.3722(5) 0.0716(7) 0.4899(4) 0.0354(17) Uiso 0.4666 8 d .
C(25) C 0.3650(6) 0.1811(8) 0.4994(4) 0.044(2) Uiso 0.4666 8 d .
H(1) H 0.3360 0.3673 0.2098 0.0279 Uiso 1.0 8 calc R
H(2) H 0.3609 0.5565 0.2420 0.0342 Uiso 1.0 8 calc R
H(3) H 0.3875 0.7364 0.2760 0.0436 Uiso 1.0 8 calc R
H(4) H 0.4482 0.7710 0.3779 0.0474 Uiso 1.0 8 calc R
H(5) H 0.4819 0.6255 0.4470 0.0464 Uiso 1.0 8 calc R
H(6) H 0.4580 0.4454 0.4137 0.0384 Uiso 1.0 8 calc R
H(7) H 0.4019 -0.0008 0.2503 0.0310 Uiso 1.0 8 calc R
H(8) H 0.3679 -0.1348 0.1738 0.0339 Uiso 1.0 8 calc R
H(9) H 0.2847 -0.0896 0.0813 0.0346 Uiso 1.0 8 calc R
H(10) H 0.2316 0.0900 0.0672 0.0357 Uiso 1.0 8 calc R
H(11) H 0.2682 0.2251 0.1421 0.0326 Uiso 1.0 8 calc R

loop_
_atom_site_aniso_label
_atom_site_aniso_U_11
_atom_site_aniso_U_22
_atom_site_aniso_U_33
_atom_site_aniso_U_12
_atom_site_aniso_U_13
_atom_site_aniso_U_23
Ti(1) 0.0319(3) 0.0248(3) 0.0166(3) 0.00215(17) -0.00188(16) 0.00291(16)
Cl(1) 0.0348(4) 0.0295(4) 0.0264(3) 0.0020(3) -0.0049(3) -0.0008(3)
Cl(2) 0.0558(4) 0.0206(3) 0.0301(4) 0.0050(3) -0.0019(3) 0.0036(3)
N(1) 0.0418(12) 0.0206(10) 0.0201(10) 0.0020(9) -0.0051(9) -0.0032(8)
N(2) 0.0395(12) 0.0185(10) 0.0199(10) 0.0012(9) -0.0033(9) 0.0004(8)
C(6) 0.0287(12) 0.0214(12) 0.0217(12) 0.0030(10) -0.0023(10) 0.0013(9)
C(7) 0.0283(12) 0.0207(11) 0.0209(11) 0.0004(10) -0.0038(9) 0.0013(9)
C(8) 0.0277(12) 0.0232(12) 0.0187(11) -0.0007(10) -0.0003(9) 0.0010(10)
C(9) 0.0262(12) 0.0221(12) 0.0285(12) 0.0024(10) -0.0012(10) -0.0031(10)
C(10) 0.0306(13) 0.0236(12) 0.0314(13) 0.0032(10) 0.0013(11) -0.0001(10)
C(11) 0.0368(14) 0.0217(13) 0.0505(17) 0.0027(11) 0.0090(13) 0.0013(12)
C(12) 0.0355(15) 0.0239(14) 0.0592(19) -0.0009(11) 0.0040(13) -0.0136(13)
C(13) 0.0335(14) 0.0380(16) 0.0444(16) 0.0030(12) -0.0070(12) -0.0183(13)
C(14) 0.0352(14) 0.0289(14) 0.0320(13) 0.0066(11) -0.0070(11) -0.0070(11)
C(15) 0.0261(11) 0.0210(12) 0.0196(11) -0.0037(9) 0.0018(9) 0.0002(9)
C(16) 0.0301(12) 0.0234(12) 0.0241(12) -0.0028(10) -0.0035(10) 0.0027(10)
C(17) 0.0326(13) 0.0202(12) 0.0320(13) -0.0031(10) -0.0027(11) 0.0006(10)
C(18) 0.0324(13) 0.0251(12) 0.0290(12) -0.0069(11) -0.0056(11) -0.0027(10)
C(19) 0.0328(13) 0.0301(13) 0.0263(12) -0.0018(11) -0.0094(10) -0.0003(10)
C(20) 0.0328(13) 0.0227(12) 0.0259(12) 0.0017(10) -0.0028(10) 0.0019(10)

loop_
_atom_type_symbol
_atom_type_description
_atom_type_scat_dispersion_real
_atom_type_scat_dispersion_imag
_atom_type_scat_source
C C 0.0033 0.0016
;
International Tables for Crystallography
(1992, Vol. C, Tables 4.2.6.8 and 6.1.1.4)
;
H H 0.0000 0.0000
;
International Tables for Crystallography
(1992, Vol. C, Table 6.1.1.4)
;
N N 0.0061 0.0033
;
International Tables for Crystallography
(1992, Vol. C, Tables 4.2.6.8 and 6.1.1.4)
;
Cl Cl 0.1484 0.1585
;
International Tables for Crystallography
(1992, Vol. C, Tables 4.2.6.8 and 6.1.1.4)
;
Ti Ti 0.2776 0.4457
;
International Tables for Crystallography
(1992, Vol. C, Tables 4.2.6.8 and 6.1.1.4)
;

loop_
_geom_angle_atom_site_label_1
_geom_angle_atom_site_label_2
_geom_angle_atom_site_label_3
_geom_angle
_geom_angle_publ_flag
Cl(1) Ti(1) Cl(2) 96.15(3) yes
Cl(1) Ti(1) N(1) 93.59(7) yes
Cl(1) Ti(1) N(2) 123.18(7) yes
Cl(1) Ti(1) C(1) 125.42(15) yes
Cl(1) Ti(1) C(2) 91.91(15) yes
Cl(1) Ti(1) C(3) 83.09(14) yes
Cl(1) Ti(1) C(4) 109.13(18) yes
Cl(1) Ti(1) C(5) 142.70(14) yes
Cl(1) Ti(1) C(21) 107.9(3) yes
Cl(1) Ti(1) C(22) 140.06(19) yes
Cl(1) Ti(1) C(23) 131.87(19) yes
Cl(1) Ti(1) C(24) 97.54(18) yes
Cl(1) Ti(1) C(25) 84.8(2) yes
Cl(2) Ti(1) N(1) 123.92(6) yes
Cl(2) Ti(1) N(2) 91.81(6) yes
Cl(2) Ti(1) C(1) 131.38(16) yes
Cl(2) Ti(1) C(2) 144.74(14) yes
Cl(2) Ti(1) C(3) 111.42(17) yes
Cl(2) Ti(1) C(4) 84.27(17) yes
Cl(2) Ti(1) C(5) 96.04(18) yes
Cl(2) Ti(1) C(21) 139.1(3) yes
Cl(2) Ti(1) C(22) 111.9(3) yes
Cl(2) Ti(1) C(23) 82.50(19) yes
Cl(2) Ti(1) C(24) 91.5(2) yes
Cl(2) Ti(1) C(25) 123.4(3) yes
N(1) Ti(1) N(2) 39.78(8) yes
N(1) Ti(1) C(1) 81.50(17) yes
N(1) Ti(1) C(2) 89.56(16) yes
N(1) Ti(1) C(3) 124.56(18) yes
N(1) Ti(1) C(4) 142.18(18) yes
N(1) Ti(1) C(5) 108.26(18) yes
N(1) Ti(1) C(21) 87.7(3) yes
N(1) Ti(1) C(22) 93.5(3) yes
N(1) Ti(1) C(23) 127.0(2) yes
N(1) Ti(1) C(24) 141.4(2) yes
N(1) Ti(1) C(25) 112.4(3) yes
N(2) Ti(1) C(1) 85.57(16) yes
N(2) Ti(1) C(2) 112.11(16) yes
N(2) Ti(1) C(3) 143.64(15) yes
N(2) Ti(1) C(4) 127.64(19) yes
N(2) Ti(1) C(5) 91.47(15) yes
N(2) Ti(1) C(21) 101.3(3) yes
N(2) Ti(1) C(22) 85.03(18) yes
N(2) Ti(1) C(23) 104.9(2) yes
N(2) Ti(1) C(24) 138.48(19) yes
N(2) Ti(1) C(25) 134.0(2) yes
C(1) Ti(1) C(2) 34.2(2) yes
C(1) Ti(1) C(3) 58.1(2) yes
C(1) Ti(1) C(4) 60.7(3) yes
C(1) Ti(1) C(5) 35.7(3) yes
C(2) Ti(1) C(3) 35.8(2) yes
C(2) Ti(1) C(4) 60.7(3) yes
C(2) Ti(1) C(5) 59.4(3) yes
C(3) Ti(1) C(4) 35.8(3) yes
C(3) Ti(1) C(5) 59.7(2) yes
C(4) Ti(1) C(5) 37.8(3) yes
C(21) Ti(1) C(22) 33.3(3) yes
C(21) Ti(1) C(23) 56.8(3) yes
C(21) Ti(1) C(24) 53.7(3) yes
C(21) Ti(1) C(25) 32.7(4) yes
C(22) Ti(1) C(23) 35.1(3) yes
C(22) Ti(1) C(24) 55.6(3) yes
C(22) Ti(1) C(25) 56.3(3) yes
C(23) Ti(1) C(24) 34.9(3) yes
C(23) Ti(1) C(25) 58.2(3) yes
C(24) Ti(1) C(25) 33.3(3) yes
Ti(1) N(1) N(2) 69.80(12) yes
Ti(1) N(1) C(6) 168.46(19) yes
N(2) N(1) C(6) 108.86(19) yes
Ti(1) N(2) N(1) 70.42(12) yes
Ti(1) N(2) C(8) 168.78(19) yes
N(1) N(2) C(8) 108.94(19) yes
Ti(1) C(1) C(2) 73.1(4) yes
Ti(1) C(1) C(5) 70.8(4) yes
C(2) C(1) C(5) 110.5(5) yes
Ti(1) C(2) C(1) 72.7(4) yes
Ti(1) C(2) C(3) 71.6(3) yes
C(1) C(2) C(3) 107.3(5) yes
Ti(1) C(3) C(2) 72.7(4) yes
Ti(1) C(3) C(4) 71.8(4) yes
C(2) C(3) C(4) 110.9(5) yes
Ti(1) C(4) C(3) 72.4(4) yes
Ti(1) C(4) C(5) 70.5(4) yes
C(3) C(4) C(5) 103.9(6) yes
Ti(1) C(5) C(1) 73.4(4) yes
Ti(1) C(5) C(4) 71.7(4) yes
C(1) C(5) C(4) 107.3(6) yes
N(1) C(6) C(7) 107.8(2) yes
N(1) C(6) C(9) 121.3(2) yes
C(7) C(6) C(9) 130.9(3) yes
C(6) C(7) C(8) 106.6(2) yes
N(2) C(8) C(7) 107.8(2) yes
N(2) C(8) C(15) 121.6(2) yes
C(7) C(8) C(15) 130.5(2) yes
C(6) C(9) C(10) 120.5(3) yes
C(6) C(9) C(14) 120.3(3) yes
C(10) C(9) C(14) 119.2(3) yes
C(9) C(10) C(11) 119.7(3) yes
C(10) C(11) C(12) 120.6(3) yes
C(11) C(12) C(13) 119.8(3) yes
C(12) C(13) C(14) 120.3(3) yes
C(9) C(14) C(13) 120.3(3) yes
C(8) C(15) C(16) 120.4(2) yes
C(8) C(15) C(20) 120.5(2) yes
C(16) C(15) C(20) 119.1(2) yes
C(15) C(16) C(17) 120.2(2) yes
C(16) C(17) C(18) 120.4(3) yes
C(17) C(18) C(19) 119.6(3) yes
C(18) C(19) C(20) 120.3(3) yes
C(15) C(20) C(19) 120.4(3) yes
Ti(1) C(21) C(22) 73.8(5) yes
Ti(1) C(21) C(25) 75.0(6) yes
C(22) C(21) C(25) 113.0(9) yes
Ti(1) C(22) C(21) 72.9(5) yes
Ti(1) C(22) C(23) 73.9(5) yes
C(21) C(22) C(23) 108.4(7) yes
Ti(1) C(23) C(22) 71.0(5) yes
Ti(1) C(23) C(24) 71.1(5) yes
C(22) C(23) C(24) 100.7(7) yes
Ti(1) C(24) C(23) 74.0(5) yes
Ti(1) C(24) C(25) 74.2(5) yes
C(23) C(24) C(25) 113.3(7) yes
Ti(1) C(25) C(21) 72.3(6) yes
Ti(1) C(25) C(24) 72.5(5) yes
C(21) C(25) C(24) 104.6(8) yes
C(6) C(7) H(1) 126.670 no
C(8) C(7) H(1) 126.682 no
C(9) C(10) H(2) 120.135 no
C(11) C(10) H(2) 120.124 no
C(10) C(11) H(3) 119.708 no
C(12) C(11) H(3) 119.705 no
C(11) C(12) H(4) 120.074 no
C(13) C(12) H(4) 120.076 no
C(12) C(13) H(5) 119.836 no
C(14) C(13) H(5) 119.843 no
C(9) C(14) H(6) 119.850 no
C(13) C(14) H(6) 119.861 no
C(15) C(16) H(7) 119.883 no
C(17) C(16) H(7) 119.877 no
C(16) C(17) H(8) 119.836 no
C(18) C(17) H(8) 119.813 no
C(17) C(18) H(9) 120.220 no
C(19) C(18) H(9) 120.214 no
C(18) C(19) H(10) 119.857 no
C(20) C(19) H(10) 119.847 no
C(15) C(20) H(11) 119.780 no
C(19) C(20) H(11) 119.788 no

loop_
_geom_bond_atom_site_label_1
_geom_bond_atom_site_label_2
_geom_bond_distance
_geom_bond_publ_flag
Ti(1) Cl(1) 2.2895(8) yes
Ti(1) Cl(2) 2.2867(8) yes
Ti(1) N(1) 2.020(2) yes
Ti(1) N(2) 2.012(2) yes
Ti(1) C(1) 2.356(6) yes
Ti(1) C(2) 2.362(6) yes
Ti(1) C(3) 2.347(5) yes
Ti(1) C(4) 2.340(7) yes
Ti(1) C(5) 2.323(7) yes
Ti(1) C(21) 2.343(10) yes
Ti(1) C(22) 2.354(7) yes
Ti(1) C(23) 2.391(8) yes
Ti(1) C(24) 2.354(8) yes
Ti(1) C(25) 2.376(8) yes
N(1) N(2) 1.372(3) yes
N(1) C(6) 1.347(3) yes
N(2) C(8) 1.347(3) yes
C(1) C(2) 1.389(9) yes
C(1) C(5) 1.436(10) yes
C(2) C(3) 1.446(9) yes
C(3) C(4) 1.439(10) yes
C(4) C(5) 1.510(9) yes
C(6) C(7) 1.400(4) yes
C(6) C(9) 1.469(4) yes
C(7) C(8) 1.399(3) yes
C(8) C(15) 1.471(3) yes
C(9) C(10) 1.399(4) yes
C(9) C(14) 1.399(4) yes
C(10) C(11) 1.390(4) yes
C(11) C(12) 1.383(5) yes
C(12) C(13) 1.385(4) yes
C(13) C(14) 1.383(4) yes
C(15) C(16) 1.396(4) yes
C(15) C(20) 1.394(4) yes
C(16) C(17) 1.386(4) yes
C(17) C(18) 1.385(4) yes
C(18) C(19) 1.391(4) yes
C(19) C(20) 1.382(4) yes
C(21) C(22) 1.346(13) yes
C(21) C(25) 1.329(13) yes
C(22) C(23) 1.430(12) yes
C(23) C(24) 1.422(11) yes
C(24) C(25) 1.353(13) yes
C(7) H(1) 0.950 no
C(10) H(2) 0.950 no
C(11) H(3) 0.950 no
C(12) H(4) 0.950 no
C(13) H(5) 0.950 no
C(14) H(6) 0.950 no
C(16) H(7) 0.950 no
C(17) H(8) 0.950 no
C(18) H(9) 0.950 no
C(19) H(10) 0.950 no
C(20) H(11) 0.950 no

loop_
_geom_contact_atom_site_label_1
_geom_contact_atom_site_label_2
_geom_contact_distance
_geom_contact_publ_flag
_geom_contact_site_symmetry_2
N(1) C(14) 2.876(4) no .
N(2) C(16) 2.892(3) no .
C(7) C(10) 3.100(4) no .
C(7) C(20) 3.098(4) no .
C(9) C(12) 2.788(4) no .
C(10) C(13) 2.780(4) no .
C(11) C(14) 2.771(4) no .
C(15) C(18) 2.789(4) no .
C(16) C(19) 2.772(4) no .
C(17) C(20) 2.772(4) no .
Cl(2) C(3) 3.521(6) no 5_656
Cl(2) C(24) 3.503(8) no 5_656
C(1) C(12) 3.472(6) no 2_545
C(3) Cl(2) 3.521(6) no 5_656
C(4) C(19) 3.589(8) no 4_555
C(9) C(16) 3.395(4) no 7_655
C(11) C(22) 3.548(8) no 2_555
C(12) C(1) 3.472(6) no 2_555
C(12) C(22) 3.435(8) no 2_555
C(13) C(22) 3.492(8) no 2_555
C(14) C(16) 3.428(4) no 7_655
C(14) C(17) 3.341(4) no 7_655
C(16) C(9) 3.395(4) no 7_645
C(16) C(14) 3.428(4) no 7_645
C(17) C(14) 3.341(4) no 7_645
C(18) C(24) 3.584(8) no 4_554
C(19) C(4) 3.589(8) no 4_554
C(19) C(24) 3.579(8) no 4_554
C(22) C(11) 3.548(8) no 2_545
C(22) C(12) 3.435(8) no 2_545
C(22) C(13) 3.492(8) no 2_545
C(24) Cl(2) 3.503(8) no 5_656
C(24) C(18) 3.584(8) no 4_555
C(24) C(19) 3.579(8) no 4_555
Ti(1) H(6) 3.5792 no .
Cl(1) H(6) 3.1704 no .
Cl(2) H(7) 2.9027 no .
N(1) H(1) 3.1363 no .
N(1) H(6) 2.5610 no .
N(2) H(1) 3.1355 no .
N(2) H(7) 2.5809 no .
C(2) H(6) 3.3100 no .
C(6) H(2) 2.6596 no .
C(6) H(6) 2.6505 no .
C(7) H(2) 2.8070 no .
C(7) H(11) 2.8053 no .
C(8) H(7) 2.6521 no .
C(8) H(11) 2.6494 no .
C(9) H(1) 2.9499 no .
C(9) H(3) 3.2694 no .
C(9) H(5) 3.2698 no .
C(10) H(1) 2.9971 no .
C(10) H(4) 3.2654 no .
C(10) H(6) 3.2725 no .
C(11) H(5) 3.2520 no .
C(12) H(2) 3.2645 no .
C(12) H(6) 3.2569 no .
C(13) H(3) 3.2515 no .
C(14) H(2) 3.2741 no .
C(14) H(4) 3.2580 no .
C(15) H(1) 2.9441 no .
C(15) H(8) 3.2689 no .
C(15) H(10) 3.2649 no .
C(16) H(9) 3.2624 no .
C(16) H(11) 3.2641 no .
C(17) H(10) 3.2569 no .
C(18) H(7) 3.2603 no .
C(18) H(11) 3.2608 no .
C(19) H(8) 3.2575 no .
C(20) H(1) 2.9971 no .
C(20) H(7) 3.2644 no .
C(20) H(9) 3.2620 no .
H(1) H(2) 2.4295 no .
H(1) H(11) 2.4411 no .
H(2) H(3) 2.3377 no .
H(3) H(4) 2.3299 no .
H(4) H(5) 2.3335 no .
H(5) H(6) 2.3290 no .
H(7) H(8) 2.3321 no .
H(8) H(9) 2.3360 no .
H(9) H(10) 2.3424 no .
H(10) H(11) 2.3264 no .
Cl(1) H(4) 3.5995 no 5_666
Cl(1) H(5) 2.8948 no 5_666
Cl(1) H(8) 3.2052 no 7_655
Cl(1) H(9) 3.2027 no 7_655
Cl(1) H(10) 2.9755 no 8_555
Cl(1) H(11) 3.5219 no 8_555
Cl(2) H(1) 3.2097 no 7_645
Cl(2) H(2) 3.1096 no 7_645
Cl(2) H(4) 2.8399 no 1_545
N(1) H(8) 3.2145 no 7_655
N(2) H(3) 3.5309 no 7_645
C(2) H(5) 3.5254 no 5_666
C(2) H(9) 3.3991 no 4_555
C(2) H(10) 3.2638 no 3_555
C(3) H(5) 3.5801 no 5_666
C(3) H(9) 2.9834 no 4_555
C(3) H(10) 3.5609 no 4_555
C(4) H(9) 3.1303 no 4_555
C(4) H(10) 2.8843 no 4_555
C(5) H(9) 3.5739 no 4_555
C(6) H(7) 3.5319 no 7_655
C(6) H(8) 3.4888 no 7_655
C(9) H(7) 3.1952 no 7_655
C(9) H(8) 3.5815 no 7_655
C(10) H(7) 3.2929 no 7_655
C(11) H(8) 3.5759 no 1_565
C(14) H(8) 3.4628 no 7_655
C(15) H(2) 3.1548 no 2_545
C(16) H(1) 3.5052 no 2_545
C(16) H(2) 3.4334 no 2_545
C(17) H(1) 2.9537 no 2_545
C(17) H(3) 3.3881 no 1_545
C(17) H(6) 3.2999 no 7_645
C(17) H(11) 3.1480 no 2_545
C(18) H(1) 3.0490 no 2_545
C(18) H(11) 3.1398 no 2_545
C(19) H(2) 3.4246 no 2_545
C(20) H(2) 3.1416 no 2_545
C(20) H(8) 3.5006 no 2_555
C(21) H(9) 3.3469 no 4_555
C(21) H(10) 3.5296 no 3_555
C(23) H(9) 3.4526 no 4_555
C(23) H(10) 3.2025 no 4_555
C(24) H(9) 2.9808 no 4_555
C(24) H(10) 2.9584 no 4_555
C(25) H(5) 3.4350 no 5_666
C(25) H(9) 2.9843 no 4_555
C(25) H(11) 3.4714 no 3_555
H(1) Cl(2) 3.2097 no 7_655
H(1) C(16) 3.5052 no 2_555
H(1) C(17) 2.9537 no 2_555
H(1) C(18) 3.0490 no 2_555
H(1) H(8) 3.0701 no 2_555
H(1) H(9) 3.2375 no 2_555
H(2) Cl(2) 3.1096 no 7_655
H(2) C(15) 3.1548 no 2_555
H(2) C(16) 3.4334 no 2_555
H(2) C(19) 3.4246 no 2_555
H(2) C(20) 3.1416 no 2_555
H(2) H(7) 3.5388 no 7_655
H(2) H(11) 3.4759 no 2_555
H(3) N(2) 3.5309 no 7_655
H(3) C(17) 3.3881 no 1_565
H(3) H(7) 3.2552 no 1_565
H(3) H(8) 2.6530 no 1_565
H(3) H(11) 3.5923 no 2_555
H(4) Cl(1) 3.5995 no 5_666
H(4) Cl(2) 2.8399 no 1_565
H(5) Cl(1) 2.8948 no 5_666
H(5) C(2) 3.5254 no 5_666
H(5) C(3) 3.5801 no 5_666
H(5) C(25) 3.4350 no 5_666
H(5) H(6) 3.1393 no 5_666
H(6) C(17) 3.2999 no 7_655
H(6) H(5) 3.1393 no 5_666
H(6) H(8) 3.2738 no 7_655
H(7) C(6) 3.5319 no 7_645
H(7) C(9) 3.1952 no 7_645
H(7) C(10) 3.2929 no 7_645
H(7) H(2) 3.5388 no 7_645
H(7) H(3) 3.2552 no 1_545
H(8) Cl(1) 3.2052 no 7_645
H(8) N(1) 3.2145 no 7_645
H(8) C(6) 3.4888 no 7_645
H(8) C(9) 3.5814 no 7_645
H(8) C(11) 3.5759 no 1_545
H(8) C(14) 3.4628 no 7_645
H(8) C(20) 3.5006 no 2_545
H(8) H(1) 3.0701 no 2_545
H(8) H(3) 2.6530 no 1_545
H(8) H(6) 3.2738 no 7_645
H(8) H(11) 2.7024 no 2_545
H(9) Cl(1) 3.2027 no 7_645
H(9) C(2) 3.3991 no 4_554
H(9) C(3) 2.9834 no 4_554
H(9) C(4) 3.1303 no 4_554
H(9) C(5) 3.5739 no 4_554
H(9) C(21) 3.3469 no 4_554
H(9) C(23) 3.4526 no 4_554
H(9) C(24) 2.9808 no 4_554
H(9) C(25) 2.9843 no 4_554
H(9) H(1) 3.2375 no 2_545
H(9) H(11) 2.7001 no 2_545
H(10) Cl(1) 2.9755 no 8_455
H(10) C(2) 3.2638 no 3_554
H(10) C(3) 3.5609 no 4_554
H(10) C(4) 2.8843 no 4_554
H(10) C(21) 3.5296 no 3_554
H(10) C(23) 3.2025 no 4_554
H(10) C(24) 2.9584 no 4_554
H(11) Cl(1) 3.5219 no 8_455
H(11) C(17) 3.1480 no 2_555
H(11) C(18) 3.1398 no 2_555
H(11) C(25) 3.4714 no 3_554
H(11) H(2) 3.4759 no 2_545
H(11) H(3) 3.5923 no 2_545
H(11) H(8) 2.7024 no 2_555
H(11) H(9) 2.7001 no 2_555

loop_
_geom_torsion_atom_site_label_1
_geom_torsion_atom_site_label_2
_geom_torsion_atom_site_label_3
_geom_torsion_atom_site_label_4
_geom_torsion
_geom_torsion_publ_flag
Cl(1) Ti(1) N(1) N(2) 141.42(8) no
Cl(1) Ti(1) N(2) N(1) -48.04(11) no
Cl(1) Ti(1) C(1) C(2) -13.5(4) no
Cl(1) Ti(1) C(1) C(5) -133.07(16) no
Cl(1) Ti(1) C(2) C(1) 169.0(2) no
Cl(1) Ti(1) C(2) C(3) -75.4(2) no
Cl(1) Ti(1) C(3) C(2) 103.1(2) no
Cl(1) Ti(1) C(3) C(4) -137.2(2) no
Cl(1) Ti(1) C(4) C(3) 45.6(3) no
Cl(1) Ti(1) C(4) C(5) 157.90(17) no
Cl(1) Ti(1) C(5) C(1) 79.2(4) no
Cl(1) Ti(1) C(5) C(4) -35.9(5) no
Cl(1) Ti(1) C(21) C(22) -167.1(3) no
Cl(1) Ti(1) C(21) C(25) -47.1(4) no
Cl(1) Ti(1) C(22) C(21) 19.4(6) no
Cl(1) Ti(1) C(22) C(23) -96.2(4) no
Cl(1) Ti(1) C(23) C(22) 121.0(3) no
Cl(1) Ti(1) C(23) C(24) 12.0(5) no
Cl(1) Ti(1) C(24) C(23) -171.0(3) no
Cl(1) Ti(1) C(24) C(25) 68.4(3) no
Cl(1) Ti(1) C(25) C(21) 135.5(4) no
Cl(1) Ti(1) C(25) C(24) -112.3(3) no
Cl(2) Ti(1) N(1) N(2) 41.54(12) no
Cl(2) Ti(1) N(2) N(1) -146.59(8) no
Cl(2) Ti(1) C(1) C(2) 129.77(18) no
Cl(2) Ti(1) C(1) C(5) 10.2(4) no
Cl(2) Ti(1) C(2) C(1) -87.5(3) no
Cl(2) Ti(1) C(2) C(3) 28.1(4) no
Cl(2) Ti(1) C(3) C(2) -163.03(16) no
Cl(2) Ti(1) C(3) C(4) -43.3(3) no
Cl(2) Ti(1) C(4) C(3) 140.1(3) no
Cl(2) Ti(1) C(4) C(5) -107.6(3) no
Cl(2) Ti(1) C(5) C(1) -172.31(18) no
Cl(2) Ti(1) C(5) C(4) 72.5(3) no
Cl(2) Ti(1) C(21) C(22) -43.9(6) no
Cl(2) Ti(1) C(21) C(25) 76.0(5) no
Cl(2) Ti(1) C(22) C(21) 150.7(3) no
Cl(2) Ti(1) C(22) C(23) 35.1(3) no
Cl(2) Ti(1) C(23) C(22) -147.4(3) no
Cl(2) Ti(1) C(23) C(24) 103.6(3) no
Cl(2) Ti(1) C(24) C(23) -74.6(3) no
Cl(2) Ti(1) C(24) C(25) 164.8(3) no
Cl(2) Ti(1) C(25) C(21) -130.5(3) no
Cl(2) Ti(1) C(25) C(24) -18.3(5) no
N(1) Ti(1) N(2) N(1) 0.00(10) no
N(2) Ti(1) N(1) N(2) 0.00(10) no
N(1) Ti(1) C(1) C(2) -101.9(3) no
N(1) Ti(1) C(1) C(5) 138.6(3) no
C(1) Ti(1) N(1) N(2) -93.29(17) no
N(1) Ti(1) C(2) C(1) 75.4(3) no
N(1) Ti(1) C(2) C(3) -169.0(2) no
C(2) Ti(1) N(1) N(2) -126.70(16) no
N(1) Ti(1) C(3) C(2) 13.5(3) no
N(1) Ti(1) C(3) C(4) 133.22(18) no
C(3) Ti(1) N(1) N(2) -134.51(18) no
N(1) Ti(1) C(4) C(3) -78.1(4) no
N(1) Ti(1) C(4) C(5) 34.2(5) no
C(4) Ti(1) N(1) N(2) -90.5(3) no
N(1) Ti(1) C(5) C(1) -43.6(3) no
N(1) Ti(1) C(5) C(4) -158.72(19) no
C(5) Ti(1) N(1) N(2) -69.27(19) no
N(1) Ti(1) C(21) C(22) 99.9(4) no
N(1) Ti(1) C(21) C(25) -140.2(4) no
C(21) Ti(1) N(1) N(2) -110.7(3) no
N(1) Ti(1) C(22) C(21) -80.4(3) no
N(1) Ti(1) C(22) C(23) 164.0(3) no
C(22) Ti(1) N(1) N(2) -77.9(3) no
N(1) Ti(1) C(23) C(22) -20.2(4) no
N(1) Ti(1) C(23) C(24) -129.2(3) no
C(23) Ti(1) N(1) N(2) -66.5(3) no
N(1) Ti(1) C(24) C(23) 83.5(4) no
N(1) Ti(1) C(24) C(25) -37.1(5) no
C(24) Ti(1) N(1) N(2) -111.8(3) no
N(1) Ti(1) C(25) C(21) 43.8(5) no
N(1) Ti(1) C(25) C(24) 156.0(3) no
C(25) Ti(1) N(1) N(2) -132.7(3) no
N(2) Ti(1) C(1) C(2) -141.7(3) no
N(2) Ti(1) C(1) C(5) 98.7(3) no
C(1) Ti(1) N(2) N(1) 82.03(17) no
N(2) Ti(1) C(2) C(1) 41.8(3) no
N(2) Ti(1) C(2) C(3) 157.42(16) no
C(2) Ti(1) N(2) N(1) 59.94(18) no
N(2) Ti(1) C(3) C(2) -36.9(5) no
N(2) Ti(1) C(3) C(4) 82.9(4) no
C(3) Ti(1) N(2) N(1) 82.2(3) no
N(2) Ti(1) C(4) C(3) -132.0(2) no
N(2) Ti(1) C(4) C(5) -19.7(4) no
C(4) Ti(1) N(2) N(1) 129.2(3) no
N(2) Ti(1) C(5) C(1) -80.3(2) no
N(2) Ti(1) C(5) C(4) 164.5(3) no
C(5) Ti(1) N(2) N(1) 117.3(2) no
N(2) Ti(1) C(21) C(22) 62.3(4) no
N(2) Ti(1) C(21) C(25) -177.8(3) no
C(21) Ti(1) N(2) N(1) 72.3(3) no
N(2) Ti(1) C(22) C(21) -119.3(4) no
N(2) Ti(1) C(22) C(23) 125.1(3) no
C(22) Ti(1) N(2) N(1) 101.6(3) no
N(2) Ti(1) C(23) C(22) -57.6(3) no
N(2) Ti(1) C(23) C(24) -166.6(3) no
C(23) Ti(1) N(2) N(1) 130.7(2) no
N(2) Ti(1) C(24) C(23) 19.8(5) no
N(2) Ti(1) C(24) C(25) -100.8(4) no
C(24) Ti(1) N(2) N(1) 119.1(3) no
N(2) Ti(1) C(25) C(21) 3.0(6) no
N(2) Ti(1) C(25) C(24) 115.2(3) no
C(25) Ti(1) N(2) N(1) 70.7(4) no
C(1) Ti(1) C(2) C(1) 0.0(3) no
C(1) Ti(1) C(2) C(3) 115.6(5) no
C(2) Ti(1) C(1) C(2) 0.0(3) no
C(2) Ti(1) C(1) C(5) -119.6(5) no
C(1) Ti(1) C(3) C(2) -36.7(3) no
C(1) Ti(1) C(3) C(4) 83.1(3) no
C(3) Ti(1) C(1) C(2) 38.4(3) no
C(3) Ti(1) C(1) C(5) -81.2(3) no
C(1) Ti(1) C(4) C(3) -75.0(3) no
C(1) Ti(1) C(4) C(5) 37.3(3) no
C(4) Ti(1) C(1) C(2) 80.1(3) no
C(4) Ti(1) C(1) C(5) -39.5(3) no
C(1) Ti(1) C(5) C(1) 0.0(3) no
C(1) Ti(1) C(5) C(4) -115.2(5) no
C(5) Ti(1) C(1) C(2) 119.6(5) no
C(5) Ti(1) C(1) C(5) 0.0(3) no
C(1) Ti(1) C(23) C(22) 14.4(3) no
C(1) Ti(1) C(23) C(24) -94.6(4) no
C(23) Ti(1) C(1) C(2) 105.4(4) no
C(23) Ti(1) C(1) C(5) -14.2(3) no
C(1) Ti(1) C(24) C(23) 62.7(3) no
C(1) Ti(1) C(24) C(25) -57.9(3) no
C(24) Ti(1) C(1) C(2) 65.2(3) no
C(24) Ti(1) C(1) C(5) -54.4(3) no
C(1) Ti(1) C(25) C(21) -11.9(3) no
C(1) Ti(1) C(25) C(24) 100.2(5) no
C(25) Ti(1) C(1) C(2) 27.5(4) no
C(25) Ti(1) C(1) C(5) -92.0(4) no
C(2) Ti(1) C(3) C(2) 0.0(3) no
C(2) Ti(1) C(3) C(4) 119.8(4) no
C(3) Ti(1) C(2) C(1) -115.6(5) no
C(3) Ti(1) C(2) C(3) 0.0(3) no
C(2) Ti(1) C(4) C(3) -35.6(3) no
C(2) Ti(1) C(4) C(5) 76.8(3) no
C(4) Ti(1) C(2) C(1) -80.1(3) no
C(4) Ti(1) C(2) C(3) 35.6(3) no
C(2) Ti(1) C(5) C(1) 34.6(3) no
C(2) Ti(1) C(5) C(4) -80.5(3) no
C(5) Ti(1) C(2) C(1) -36.2(3) no
C(5) Ti(1) C(2) C(3) 79.4(3) no
C(2) Ti(1) C(22) C(21) 5.9(3) no
C(2) Ti(1) C(22) C(23) -109.7(4) no
C(22) Ti(1) C(2) C(1) -19.6(3) no
C(22) Ti(1) C(2) C(3) 96.0(4) no
C(2) Ti(1) C(23) C(22) 50.5(3) no
C(2) Ti(1) C(23) C(24) -58.5(3) no
C(23) Ti(1) C(2) C(1) -55.6(3) no
C(23) Ti(1) C(2) C(3) 60.0(3) no
C(2) Ti(1) C(24) C(23) 102.2(4) no
C(2) Ti(1) C(24) C(25) -18.4(3) no
C(24) Ti(1) C(2) C(1) -93.0(4) no
C(24) Ti(1) C(2) C(3) 22.6(3) no
C(2) Ti(1) C(25) C(21) 28.6(5) no
C(2) Ti(1) C(25) C(24) 140.8(8) no
C(25) Ti(1) C(2) C(1) -118.6(7) no
C(25) Ti(1) C(2) C(3) -3.0(6) no
C(3) Ti(1) C(4) C(3) -0.0(3) no
C(3) Ti(1) C(4) C(5) 112.3(5) no
C(4) Ti(1) C(3) C(2) -119.8(5) no
C(4) Ti(1) C(3) C(4) 0.0(3) no
C(3) Ti(1) C(5) C(1) 76.4(3) no
C(3) Ti(1) C(5) C(4) -38.8(3) no
C(5) Ti(1) C(3) C(2) -78.7(3) no
C(5) Ti(1) C(3) C(4) 41.1(3) no
C(3) Ti(1) C(21) C(22) -109.2(6) no
C(3) Ti(1) C(21) C(25) 10.7(3) no
C(21) Ti(1) C(3) C(2) -22.7(4) no
C(21) Ti(1) C(3) C(4) 97.1(4) no
C(3) Ti(1) C(22) C(21) 47.6(3) no
C(3) Ti(1) C(22) C(23) -68.0(3) no
C(22) Ti(1) C(3) C(2) -59.1(4) no
C(22) Ti(1) C(3) C(4) 60.6(4) no
C(3) Ti(1) C(23) C(22) 89.2(4) no
C(3) Ti(1) C(23) C(24) -19.8(3) no
C(23) Ti(1) C(3) C(2) -100.3(4) no
C(23) Ti(1) C(3) C(4) 19.5(3) no
C(3) Ti(1) C(24) C(23) 136.5(7) no
C(3) Ti(1) C(24) C(25) 15.9(4) no
C(24) Ti(1) C(3) C(2) -129.3(6) no
C(24) Ti(1) C(3) C(4) -9.6(5) no
C(4) Ti(1) C(5) C(1) 115.2(5) no
C(4) Ti(1) C(5) C(4) 0.0(3) no
C(5) Ti(1) C(4) C(3) -112.3(5) no
C(5) Ti(1) C(4) C(5) 0.0(3) no
C(4) Ti(1) C(21) C(22) -65.5(4) no
C(4) Ti(1) C(21) C(25) 54.4(4) no
C(21) Ti(1) C(4) C(3) -53.8(4) no
C(21) Ti(1) C(4) C(5) 58.5(4) no
C(4) Ti(1) C(22) C(21) 89.4(4) no
C(4) Ti(1) C(22) C(23) -26.1(3) no
C(22) Ti(1) C(4) C(3) -94.7(4) no
C(22) Ti(1) C(4) C(5) 17.6(3) no
C(4) Ti(1) C(23) C(22) 119.5(8) no
C(4) Ti(1) C(23) C(24) 10.5(5) no
C(23) Ti(1) C(4) C(3) -135.6(8) no
C(23) Ti(1) C(4) C(5) -23.3(6) no
C(4) Ti(1) C(25) C(21) -99.7(5) no
C(4) Ti(1) C(25) C(24) 12.5(3) no
C(25) Ti(1) C(4) C(3) -14.5(3) no
C(25) Ti(1) C(4) C(5) 97.9(4) no
C(5) Ti(1) C(21) C(22) -18.6(3) no
C(5) Ti(1) C(21) C(25) 101.3(5) no
C(21) Ti(1) C(5) C(1) 24.1(4) no
C(21) Ti(1) C(5) C(4) -91.1(4) no
C(5) Ti(1) C(24) C(23) 22.3(3) no
C(5) Ti(1) C(24) C(25) -98.3(4) no
C(24) Ti(1) C(5) C(1) 101.3(4) no
C(24) Ti(1) C(5) C(4) -13.9(3) no
C(5) Ti(1) C(25) C(21) -54.8(4) no
C(5) Ti(1) C(25) C(24) 57.4(4) no
C(25) Ti(1) C(5) C(1) 62.1(3) no
C(25) Ti(1) C(5) C(4) -53.0(3) no
C(21) Ti(1) C(22) C(21) 0.0(5) no
C(21) Ti(1) C(22) C(23) -115.6(6) no
C(22) Ti(1) C(21) C(22) 0.0(4) no
C(22) Ti(1) C(21) C(25) 119.9(7) no
C(21) Ti(1) C(23) C(22) 36.3(4) no
C(21) Ti(1) C(23) C(24) -72.7(4) no
C(23) Ti(1) C(21) C(22) -38.3(4) no
C(23) Ti(1) C(21) C(25) 81.6(5) no
C(21) Ti(1) C(24) C(23) 82.2(4) no
C(21) Ti(1) C(24) C(25) -38.4(4) no
C(24) Ti(1) C(21) C(22) -80.9(5) no
C(24) Ti(1) C(21) C(25) 39.0(4) no
C(21) Ti(1) C(25) C(21) 0.0(4) no
C(21) Ti(1) C(25) C(24) 112.2(7) no
C(25) Ti(1) C(21) C(22) -119.9(7) no
C(25) Ti(1) C(21) C(25) 0.0(4) no
C(22) Ti(1) C(23) C(22) 0.0(3) no
C(22) Ti(1) C(23) C(24) -109.0(6) no
C(23) Ti(1) C(22) C(21) 115.6(6) no
C(23) Ti(1) C(22) C(23) 0.0(4) no
C(22) Ti(1) C(24) C(23) 41.2(4) no
C(22) Ti(1) C(24) C(25) -79.4(4) no
C(24) Ti(1) C(22) C(21) 74.7(4) no
C(24) Ti(1) C(22) C(23) -40.9(3) no
C(22) Ti(1) C(25) C(21) -34.9(4) no
C(22) Ti(1) C(25) C(24) 77.3(5) no
C(25) Ti(1) C(22) C(21) 34.3(4) no
C(25) Ti(1) C(22) C(23) -81.3(4) no
C(23) Ti(1) C(24) C(23) 0.0(4) no
C(23) Ti(1) C(24) C(25) -120.6(6) no
C(24) Ti(1) C(23) C(22) 109.0(6) no
C(24) Ti(1) C(23) C(24) 0.0(4) no
C(23) Ti(1) C(25) C(21) -76.8(4) no
C(23) Ti(1) C(25) C(24) 35.4(3) no
C(25) Ti(1) C(23) C(22) 75.3(4) no
C(25) Ti(1) C(23) C(24) -33.7(3) no
C(24) Ti(1) C(25) C(21) -112.2(6) no
C(24) Ti(1) C(25) C(24) 0.0(3) no
C(25) Ti(1) C(24) C(23) 120.6(6) no
C(25) Ti(1) C(24) C(25) 0.0(4) no
Ti(1) N(1) N(2) Ti(1) 0.000(14) no
Ti(1) N(1) N(2) C(8) 168.14(16) no
N(2) N(1) C(6) C(7) -1.1(3) no
N(2) N(1) C(6) C(9) -179.59(18) no
C(6) N(1) N(2) Ti(1) -167.84(19) no
C(6) N(1) N(2) C(8) 0.3(3) no
N(1) N(2) C(8) C(7) 0.6(3) no
N(1) N(2) C(8) C(15) 178.38(18) no
Ti(1) C(1) C(2) Ti(1) 0.000(12) no
Ti(1) C(1) C(2) C(3) -63.7(4) no
Ti(1) C(1) C(5) Ti(1) 0.000(11) no
Ti(1) C(1) C(5) C(4) 64.2(3) no
C(2) C(1) C(5) Ti(1) -62.7(5) no
C(2) C(1) C(5) C(4) 1.5(6) no
C(5) C(1) C(2) Ti(1) 61.3(4) no
C(5) C(1) C(2) C(3) -2.3(7) no
Ti(1) C(2) C(3) Ti(1) 0.000(12) no
Ti(1) C(2) C(3) C(4) -62.0(3) no
C(1) C(2) C(3) Ti(1) 64.4(4) no
C(1) C(2) C(3) C(4) 2.3(6) no
Ti(1) C(3) C(4) Ti(1) 0.000(12) no
Ti(1) C(3) C(4) C(5) -63.9(4) no
C(2) C(3) C(4) Ti(1) 62.5(4) no
C(2) C(3) C(4) C(5) -1.4(7) no
Ti(1) C(4) C(5) Ti(1) -0.000(12) no
Ti(1) C(4) C(5) C(1) -65.3(4) no
C(3) C(4) C(5) Ti(1) 65.3(4) no
C(3) C(4) C(5) C(1) -0.0(6) no
N(1) C(6) C(7) C(8) 1.4(3) no
N(1) C(6) C(9) C(10) 173.9(2) no
N(1) C(6) C(9) C(14) -3.6(4) no
C(7) C(6) C(9) C(10) -4.3(4) no
C(7) C(6) C(9) C(14) 178.3(3) no
C(9) C(6) C(7) C(8) 179.7(3) no
C(6) C(7) C(8) N(2) -1.2(3) no
C(6) C(7) C(8) C(15) -178.7(2) no
N(2) C(8) C(15) C(16) -10.1(4) no
N(2) C(8) C(15) C(20) 171.7(2) no
C(7) C(8) C(15) C(16) 167.2(3) no
C(7) C(8) C(15) C(20) -11.1(4) no
C(6) C(9) C(10) C(11) -176.85(19) no
C(6) C(9) C(14) C(13) 177.3(2) no
C(10) C(9) C(14) C(13) -0.2(4) no
C(14) C(9) C(10) C(11) 0.6(4) no
C(9) C(10) C(11) C(12) -0.5(4) no
C(10) C(11) C(12) C(13) -0.2(4) no
C(11) C(12) C(13) C(14) 0.7(4) no
C(12) C(13) C(14) C(9) -0.5(4) no
C(8) C(15) C(16) C(17) -176.74(19) no
C(8) C(15) C(20) C(19) 177.57(19) no
C(16) C(15) C(20) C(19) -0.7(4) no
C(20) C(15) C(16) C(17) 1.5(4) no
C(15) C(16) C(17) C(18) -0.7(4) no
C(16) C(17) C(18) C(19) -1.0(4) no
C(17) C(18) C(19) C(20) 1.8(4) no
C(18) C(19) C(20) C(15) -1.0(4) no
Ti(1) C(21) C(22) Ti(1) 0.000(12) no
Ti(1) C(21) C(22) C(23) 65.9(5) no
Ti(1) C(21) C(25) Ti(1) 0.000(13) no
Ti(1) C(21) C(25) C(24) -65.9(5) no
C(22) C(21) C(25) Ti(1) 64.7(7) no
C(22) C(21) C(25) C(24) -1.2(10) no
C(25) C(21) C(22) Ti(1) -65.4(8) no
C(25) C(21) C(22) C(23) 0.5(10) no
Ti(1) C(22) C(23) Ti(1) 0.000(11) no
Ti(1) C(22) C(23) C(24) 65.6(4) no
C(21) C(22) C(23) Ti(1) -65.3(6) no
C(21) C(22) C(23) C(24) 0.3(8) no
Ti(1) C(23) C(24) Ti(1) 0.000(12) no
Ti(1) C(23) C(24) C(25) 64.4(5) no
C(22) C(23) C(24) Ti(1) -65.5(5) no
C(22) C(23) C(24) C(25) -1.1(8) no
Ti(1) C(24) C(25) Ti(1) 0.000(11) no
Ti(1) C(24) C(25) C(21) 65.7(5) no
C(23) C(24) C(25) Ti(1) -64.3(6) no
C(23) C(24) C(25) C(21) 1.4(9) no
